data_7034177
loop_
_publ_author_name
'Bai, Jian-Ping'
'Su, Fang'
'Zhu, Hao-Tian'
'Sun, Hang'
'Zhang, Lan-Cui'
'Liu, Mei-Ying'
'You, Wan-Sheng'
'Zhu, Zai-Ming'

_publ_section_title
;
 An open chain carboxyethyltin functionalized sandwich-type
 tungstophosphate based on a trivacant Dawson subunit: synthesis,
 characterization and properties.
;
_journal_issue 14
_journal_name_full 'Dalton transactions (Cambridge, England : 2003)'
_journal_page_first 6423
_journal_page_last 6430
_journal_paper_doi 10.1039/c5dt00361j
_journal_volume 44
_journal_year 2015
_chemical_formula_moiety 'C18 H84 Mn2 N36 O116 P4 Sn2 W30,22H2O'
_chemical_formula_sum 'C18 H128 Mn2 N36 O138 P4 Sn2 W30'
_chemical_formula_weight 9044.20
_chemical_name_systematic
; 
 ? 
;
_space_group_IT_number 14
_symmetry_cell_setting monoclinic
_symmetry_space_group_name_Hall '-P 2yn'
_symmetry_space_group_name_H-M 'P 1 21/n 1'
_atom_sites_solution_hydrogens geom
_atom_sites_solution_primary direct
_atom_sites_solution_secondary difmap
_audit_creation_method SHELXL-97
_audit_update_record
;
2015-02-18 deposited with the CCDC.
2015-02-25 downloaded from the CCDC.
;
_cell_angle_alpha 90.00
_cell_angle_beta 94.1000(10)
_cell_angle_gamma 90.00
_cell_formula_units_Z 2
_cell_length_a 13.3516(9)
_cell_length_b 32.355(2)
_cell_length_c 19.0312(13)
_cell_measurement_reflns_used 8592
_cell_measurement_temperature 296(2)
_cell_measurement_theta_max 27.41
_cell_measurement_theta_min 1.65
_cell_volume 8200.3(9)
_computing_cell_refinement 'SMART (Bruker, 2005)'
_computing_data_collection 'SMART (Bruker, 2005)'
_computing_data_reduction SAINT
_computing_molecular_graphics 'SHELXTL (Sheldrick, 1997a)'
_computing_publication_material SHELXTL
_computing_structure_refinement 'SHELXL-97 (Sheldrick, 1997b)'
_computing_structure_solution 'SHELXS-97 (Sheldrick, 1997b)'
_diffrn_ambient_temperature 296(2)
_diffrn_measured_fraction_theta_full 0.999
_diffrn_measured_fraction_theta_max 0.999
_diffrn_measurement_device_type 'CCD area detector'
_diffrn_measurement_method 'phi and omega scans'
_diffrn_radiation_monochromator graphite
_diffrn_radiation_source 'fine-focus sealed tube'
_diffrn_radiation_type MoK\a
_diffrn_radiation_wavelength 0.71073
_diffrn_reflns_av_R_equivalents 0.0594
_diffrn_reflns_av_unetI/netI 0.0703
_diffrn_reflns_limit_h_max 15
_diffrn_reflns_limit_h_min -15
_diffrn_reflns_limit_k_max 38
_diffrn_reflns_limit_k_min -38
_diffrn_reflns_limit_l_max 18
_diffrn_reflns_limit_l_min -22
_diffrn_reflns_number 41351
_diffrn_reflns_theta_full 25.00
_diffrn_reflns_theta_max 25.00
_diffrn_reflns_theta_min 1.65
_exptl_absorpt_coefficient_mu 21.545
_exptl_absorpt_correction_T_max 0.3439
_exptl_absorpt_correction_T_min 0.2501
_exptl_absorpt_correction_type multi-scan
_exptl_absorpt_process_details '(SADABS; Sheldrick, 2003)'
_exptl_crystal_colour orange
_exptl_crystal_density_diffrn 3.663
_exptl_crystal_density_method 'not measured'
_exptl_crystal_description block
_exptl_crystal_F_000 8044
_exptl_crystal_size_max 0.09
_exptl_crystal_size_mid 0.07
_exptl_crystal_size_min 0.06
_platon_squeeze_details
;
;
_refine_diff_density_max 2.318
_refine_diff_density_min -3.112
_refine_diff_density_rms 0.386
_refine_ls_extinction_coef 0.000045(6)
_refine_ls_extinction_expression Fc^*^=kFc[1+0.001xFc^2^\l^3^/sin(2\q)]^-1/4^
_refine_ls_extinction_method SHELXL
_refine_ls_goodness_of_fit_ref 1.051
_refine_ls_hydrogen_treatment constr
_refine_ls_matrix_type full
_refine_ls_number_parameters 978
_refine_ls_number_reflns 14440
_refine_ls_number_restraints 162
_refine_ls_restrained_S_all 1.057
_refine_ls_R_factor_all 0.0657
_refine_ls_R_factor_gt 0.0455
_refine_ls_shift/su_max 0.001
_refine_ls_shift/su_mean 0.000
_refine_ls_structure_factor_coef Fsqd
_refine_ls_weighting_details 'calc w=1/[\s^2^(Fo^2^)+(0.0502P)^2^+95.9342P] where P=(Fo^2^+2Fc^2^)/3'
_refine_ls_weighting_scheme calc
_refine_ls_wR_factor_gt 0.1115
_refine_ls_wR_factor_ref 0.1188
_reflns_number_gt 10765
_reflns_number_total 14440
_reflns_threshold_expression >2sigma(I)
_cod_data_source_file c5dt00361j2.cif
_cod_data_source_block 1
_cod_depositor_comments
;
The following automatic conversions were performed:

'_exptl_absorpt_correction_type' value 'Multi-scan' changed to
'multi-scan' according to
/usr/data/users/saulius/crontab/automatic-downloads/rss-feeds/RSC/lib/dictionaries/cif_core.dic
dictionary named 'cif_core.dic' version 2.4.2 from 2011-04-26.

Automatic conversion script
Id: cif_fix_values 3008 2015-01-20 13:52:24Z robertas 

 Adding full bibliography for 7034177.cif.
;
_cod_original_cell_volume 8200.3(10)
_cod_original_sg_symbol_H-M 'P 21/n'
_cod_database_code 7034177

loop_
_symmetry_equiv_pos_as_xyz
'x, y, z'
'-x+1/2, y+1/2, -z+1/2'
'-x, -y, -z'
'x-1/2, -y-1/2, z-1/2'

loop_
_atom_site_label
_atom_site_type_symbol
_atom_site_fract_x
_atom_site_fract_y
_atom_site_fract_z
_atom_site_U_iso_or_equiv
_atom_site_adp_type
_atom_site_occupancy
_atom_site_symmetry_multiplicity
_atom_site_calc_flag
_atom_site_refinement_flags
W1 W 0.66600(5) 0.10067(2) 0.07611(3) 0.01664(15) Uani 1 1 d .
W2 W 0.44048(5) 0.17433(2) -0.30256(4) 0.01923(16) Uani 1 1 d .
W3 W 0.69135(5) 0.16238(2) -0.28194(4) 0.01845(16) Uani 1 1 d .
W4 W 0.65485(5) 0.04976(2) -0.23413(3) 0.01746(15) Uani 1 1 d .
W5 W 0.78726(5) 0.06367(2) -0.06095(4) 0.02190(17) Uani 1 1 d .
W6 W 0.40385(5) 0.06177(2) -0.25430(3) 0.01771(15) Uani 1 1 d .
W7 W 0.38644(5) 0.114174(19) 0.05389(3) 0.01626(15) Uani 1 1 d .
W8 W 0.69957(5) 0.21251(2) 0.02846(4) 0.01874(16) Uani 1 1 d .
W9 W 0.82522(5) 0.17859(2) -0.10733(4) 0.01856(16) Uani 1 1 d .
W10 W 0.42675(5) 0.22565(2) 0.00696(4) 0.01884(16) Uani 1 1 d .
W11 W 0.26607(5) 0.08974(2) -0.10281(4) 0.02520(18) Uani 1 1 d .
W12 W 0.59143(5) 0.30167(2) -0.07435(4) 0.02261(17) Uani 1 1 d .
W13 W 0.30239(5) 0.20365(2) -0.14866(4) 0.02081(16) Uani 1 1 d .
W14 W 0.72076(5) 0.26918(2) -0.21129(4) 0.02183(17) Uani 1 1 d .
W15 W 0.46452(5) 0.28131(2) -0.23123(4) 0.02224(17) Uani 1 1 d .
Sn1 Sn 0.49930(8) 0.02624(3) 0.14856(6) 0.0178(2) Uani 1 1 d U
Mn1 Mn 0.6245(2) -0.00673(9) 0.00953(16) 0.0381(7) Uani 1 1 d .
P1 P 0.5258(3) 0.07243(12) -0.0853(2) 0.0124(8) Uani 1 1 d .
P2 P 0.5656(3) 0.19716(12) -0.1360(2) 0.0132(8) Uani 1 1 d .
O1 O 0.9157(8) 0.0539(4) -0.0621(6) 0.029(3) Uani 1 1 d .
O2 O 0.6967(8) 0.1542(3) 0.0468(6) 0.019(2) Uani 1 1 d .
O3 O 0.3654(9) 0.1785(4) -0.3779(7) 0.032(3) Uani 1 1 d .
O4 O 0.3349(8) 0.1231(3) 0.1327(6) 0.024(3) Uani 1 1 d .
O5 O 0.3153(8) 0.0881(3) -0.1934(6) 0.023(3) Uani 1 1 d .
O6 O 0.6982(8) 0.3073(4) -0.1329(6) 0.031(3) Uani 1 1 d .
O7 O 0.5275(7) 0.1152(3) 0.0780(5) 0.016(2) Uani 1 1 d .
O8 O 0.6749(8) 0.2635(3) -0.0175(6) 0.023(3) Uani 1 1 d .
O9 O 0.3472(8) 0.1829(3) -0.2344(6) 0.019(2) Uani 1 1 d U
O10 O 0.7811(7) 0.0789(3) 0.0378(6) 0.019(2) Uani 1 1 d U
O11 O 0.3100(8) 0.2297(3) -0.0555(6) 0.022(3) Uani 1 1 d .
O12 O 0.9523(9) 0.1815(4) -0.1145(6) 0.029(3) Uani 1 1 d .
O13 O 0.6233(8) 0.0030(3) -0.1873(5) 0.019(2) Uani 1 1 d U
O14 O 0.6557(7) 0.1851(3) -0.0862(6) 0.018(2) Uani 1 1 d .
O15 O 0.6235(7) 0.0865(3) -0.0448(5) 0.016(2) Uani 1 1 d .
O16 O 0.5635(8) 0.1733(3) -0.2051(5) 0.019(2) Uani 1 1 d .
O17 O 0.7952(8) 0.2354(3) -0.1473(6) 0.023(3) Uani 1 1 d .
O18 O 0.6984(8) 0.2235(3) -0.2697(6) 0.023(3) Uani 1 1 d .
O19 O 0.8212(8) 0.2057(3) -0.0165(6) 0.021(3) Uani 1 1 d .
O20 O 0.2678(8) 0.1038(3) -0.0014(6) 0.023(3) Uani 1 1 d .
O21 O 0.2845(7) 0.1533(3) -0.1126(6) 0.018(2) Uani 1 1 d .
O22 O 0.7071(8) 0.1057(3) 0.1624(6) 0.025(3) Uani 1 1 d .
O23 O 0.7465(9) 0.2294(4) 0.1083(7) 0.033(3) Uani 1 1 d .
O24 O 0.8111(9) 0.2972(4) -0.2508(6) 0.032(3) Uani 1 1 d .
O25 O 0.6623(8) 0.1082(3) -0.2682(6) 0.019(2) Uani 1 1 d .
O26 O 0.5325(8) 0.0777(3) -0.1653(6) 0.021(3) Uani 1 1 d .
O27 O 0.5318(8) 0.0483(3) -0.2921(5) 0.019(2) Uani 1 1 d .
O28 O 0.7476(7) 0.0675(3) -0.1592(6) 0.020(3) Uani 1 1 d .
O29 O 0.7375(9) 0.0313(4) -0.2919(6) 0.029(3) Uani 1 1 d .
O30 O 0.5112(9) 0.0247(3) -0.0701(6) 0.026(3) Uani 1 1 d .
O31 O 0.4340(7) 0.0948(3) -0.0602(5) 0.016(2) Uani 1 1 d .
O32 O 0.4358(8) 0.1184(3) -0.2866(6) 0.025(3) Uani 1 1 d .
O33 O 0.3224(8) 0.0495(3) -0.3248(6) 0.027(3) Uani 1 1 d .
O34 O 0.4034(8) 0.0135(3) -0.2045(6) 0.020(2) Uani 1 1 d .
O35 O 0.2810(9) 0.0362(4) -0.0842(7) 0.032(3) Uani 1 1 d .
O36 O 0.1383(9) 0.0917(4) -0.1233(6) 0.030(3) Uani 1 1 d .
O37 O 0.3979(9) 0.3169(4) -0.2824(7) 0.034(3) Uani 1 1 d .
O38 O 0.1807(8) 0.2167(4) -0.1740(6) 0.028(3) Uani 1 1 d .
O39 O 0.4652(8) 0.2347(3) -0.2897(6) 0.021(3) Uani 1 1 d .
O40 O 0.7792(8) 0.1621(3) -0.2008(6) 0.020(2) Uani 1 1 d .
O41 O 0.6170(7) 0.0424(3) 0.0865(6) 0.019(2) Uani 1 1 d .
O42 O 0.7738(8) 0.1591(4) -0.3460(6) 0.024(3) Uani 1 1 d .
O43 O 0.4032(7) 0.0533(3) 0.0685(6) 0.016(2) Uani 1 1 d .
O44 O 0.5793(8) 0.2441(3) -0.1550(6) 0.023(3) Uani 1 1 d .
O45 O 0.8111(8) 0.1276(3) -0.0716(6) 0.019(2) Uani 1 1 d .
O46 O 0.3673(8) 0.2566(3) -0.1808(6) 0.025(3) Uani 1 1 d .
O47 O 0.7390(8) 0.0137(3) -0.0471(6) 0.026(3) Uani 1 1 d .
O48 O 0.5709(8) 0.1713(3) -0.3410(6) 0.021(3) Uani 1 1 d U
O49 O 0.3924(8) 0.1688(3) 0.0232(6) 0.019(2) Uani 1 1 d .
O50 O 0.4819(8) 0.2730(3) -0.0318(6) 0.021(3) Uani 1 1 d .
O51 O 0.5998(8) 0.2944(4) -0.2557(6) 0.027(3) Uani 1 1 d .
O52 O 0.3799(8) 0.2460(4) 0.0803(7) 0.030(3) Uani 1 1 d .
O53 O 0.6020(10) 0.3463(3) -0.0237(7) 0.035(3) Uani 1 1 d .
O54 O 0.4656(7) 0.1945(3) -0.1012(6) 0.016(2) Uani 1 1 d .
O55 O 0.4977(8) 0.3164(3) -0.1481(5) 0.022(3) Uani 1 1 d .
O56 O 0.5591(7) 0.2111(3) 0.0400(6) 0.016(2) Uani 1 1 d .
O57 O 0.5832(17) 0.0955(7) 0.3854(13) 0.119(5) Uani 1 1 d DU
O58 O 0.4112(17) 0.1137(7) 0.3580(13) 0.120(5) Uani 1 1 d DU
N1 N 0.9423(12) 0.1309(6) 0.1003(10) 0.055(5) Uani 1 1 d U
H1C H 0.8958 0.1187 0.0744 0.066 Uiso 1 1 calc R
H1D H 0.9270 0.1465 0.1344 0.066 Uiso 1 1 calc R
N2 N 1.1119(12) 0.1432(6) 0.1282(10) 0.057(6) Uani 1 1 d .
H2C H 1.1738 0.1391 0.1204 0.068 Uiso 1 1 calc R
H2D H 1.0969 0.1589 0.1624 0.068 Uiso 1 1 calc R
N3 N 1.0615(13) 0.1015(7) 0.0353(10) 0.066(7) Uani 1 1 d .
H3A H 1.1232 0.0973 0.0272 0.079 Uiso 1 1 calc R
H3B H 1.0143 0.0900 0.0090 0.079 Uiso 1 1 calc R
N4 N 0.4940(10) 0.2659(5) -0.4351(8) 0.038(4) Uani 1 1 d .
H4A H 0.4818 0.2546 -0.3957 0.046 Uiso 1 1 calc R
H4B H 0.4455 0.2755 -0.4625 0.046 Uiso 1 1 calc R
N5 N 0.6593(13) 0.2542(6) -0.4125(11) 0.068(7) Uani 1 1 d .
H5A H 0.6472 0.2428 -0.3731 0.082 Uiso 1 1 calc R
H5B H 0.7200 0.2559 -0.4245 0.082 Uiso 1 1 calc R
N6 N 0.6052(13) 0.2851(6) -0.5154(10) 0.055(5) Uani 1 1 d U
H6A H 0.6657 0.2861 -0.5281 0.066 Uiso 1 1 calc R
H6B H 0.5566 0.2947 -0.5428 0.066 Uiso 1 1 calc R
N7 N 0.6750(14) 0.1967(7) 0.2508(12) 0.083(8) Uani 1 1 d .
H7A H 0.7021 0.1940 0.2114 0.100 Uiso 1 1 calc R
H7B H 0.7122 0.1996 0.2892 0.100 Uiso 1 1 calc R
N8 N 0.5368(17) 0.2023(7) 0.3153(12) 0.083(7) Uani 1 1 d U
H8A H 0.4731 0.2035 0.3193 0.099 Uiso 1 1 calc R
H8B H 0.5779 0.2051 0.3520 0.099 Uiso 1 1 calc R
N9 N 0.5155(17) 0.1918(7) 0.1957(11) 0.074(7) Uani 1 1 d .
H9A H 0.4513 0.1927 0.1972 0.089 Uiso 1 1 calc R
H9B H 0.5416 0.1879 0.1563 0.089 Uiso 1 1 calc R
N10 N 0.1388(14) 0.1888(7) -0.3385(11) 0.078(7) Uani 1 1 d .
H10A H 0.1770 0.1983 -0.3040 0.093 Uiso 1 1 calc R
H10B H 0.1630 0.1838 -0.3783 0.093 Uiso 1 1 calc R
N11 N -0.0142(15) 0.1677(6) -0.3860(10) 0.060(6) Uani 1 1 d .
H11A H -0.0772 0.1634 -0.3823 0.072 Uiso 1 1 calc R
H11B H 0.0118 0.1630 -0.4253 0.072 Uiso 1 1 calc R
N12 N 0.0022(15) 0.1888(7) -0.2718(11) 0.069(6) Uani 1 1 d .
H12A H 0.0377 0.1983 -0.2359 0.082 Uiso 1 1 calc R
H12B H -0.0606 0.1838 -0.2688 0.082 Uiso 1 1 calc R
N13 N -0.0440(13) 0.0818(6) -0.2157(10) 0.060(6) Uani 1 1 d .
H13A H -0.1071 0.0788 -0.2108 0.072 Uiso 1 1 calc R
H13B H -0.0045 0.0897 -0.1806 0.072 Uiso 1 1 calc R
N14 N 0.0909(15) 0.0794(7) -0.2853(11) 0.075(7) Uani 1 1 d .
H14A H 0.1146 0.0749 -0.3254 0.090 Uiso 1 1 calc R
H14B H 0.1301 0.0874 -0.2501 0.090 Uiso 1 1 calc R
N15 N -0.0644(16) 0.0618(8) -0.3340(11) 0.087(8) Uani 1 1 d .
H15A H -0.1280 0.0584 -0.3313 0.104 Uiso 1 1 calc R
H15B H -0.0377 0.0572 -0.3730 0.104 Uiso 1 1 calc R
N16 N 0.8207(15) 0.0175(7) 0.1987(14) 0.091(6) Uani 1 1 d DU
H16A H 0.8094 0.0274 0.2393 0.110 Uiso 1 1 calc R
H16B H 0.7723 0.0070 0.1722 0.110 Uiso 1 1 calc R
N17 N 0.9234(16) 0.0017(7) 0.1091(14) 0.086(6) Uani 1 1 d U
H17A H 0.8711 -0.0078 0.0855 0.103 Uiso 1 1 calc R
H17B H 0.9808 0.0011 0.0914 0.103 Uiso 1 1 calc R
N18 N 0.9942(17) 0.0344(8) 0.2163(14) 0.104(6) Uani 1 1 d DU
H18A H 0.9853 0.0446 0.2571 0.125 Uiso 1 1 calc R
H18B H 1.0530 0.0344 0.2006 0.125 Uiso 1 1 calc R
C1 C 0.5075(19) 0.0732(7) 0.2296(10) 0.055(3) Uani 1 1 d DU
H1A H 0.5691 0.0886 0.2260 0.066 Uiso 1 1 calc R
H1B H 0.4521 0.0922 0.2200 0.066 Uiso 1 1 calc R
C2 C 0.505(2) 0.0580(7) 0.3047(10) 0.069(3) Uani 1 1 d DU
H2A H 0.5659 0.0430 0.3177 0.083 Uiso 1 1 calc R
H2B H 0.4488 0.0390 0.3073 0.083 Uiso 1 1 calc R
C3 C 0.4935(17) 0.0929(8) 0.3573(14) 0.081(4) Uani 1 1 d DU
C4 C 1.0394(15) 0.1254(7) 0.0873(11) 0.043(5) Uani 1 1 d .
C5 C 0.5866(14) 0.2685(6) -0.4533(10) 0.034(5) Uani 1 1 d U
C6 C 0.5720(18) 0.1962(7) 0.2523(14) 0.052(6) Uani 1 1 d .
C7 C 0.0435(18) 0.1819(7) -0.3304(13) 0.050(6) Uani 1 1 d .
C8 C -0.0075(17) 0.0741(8) -0.2776(15) 0.058(7) Uani 1 1 d .
C9 C 0.9150(15) 0.0182(10) 0.1764(16) 0.092(6) Uani 1 1 d DU
O1W O 0.897(2) 0.3140(10) -0.0451(18) 0.142(12) Uiso 0.85 1 d P
O2W O 0.1855(16) 0.0441(7) 0.1646(12) 0.107(7) Uiso 1 1 d .
O3W O 0.246(2) 0.3193(9) -0.0850(16) 0.148(10) Uiso 1 1 d .
O4W O 0.115(4) 0.0680(15) -0.439(3) 0.117(16) Uiso 0.50 1 d P
O5W O 0.316(4) 0.1010(18) -0.477(3) 0.13(2) Uiso 0.45 1 d P
O6W O 1.080(2) 0.3431(10) -0.0014(18) 0.150(11) Uiso 0.90 1 d P
O7W O 1.031(4) 0.4226(19) 0.065(3) 0.14(2) Uiso 0.45 1 d P
O8W O 0.303(4) 0.3976(17) -0.190(3) 0.143(19) Uiso 0.50 1 d P
O9W O 1.247(6) 0.426(2) 0.044(4) 0.14(3) Uiso 0.35 1 d P
O10W O 0.226(4) 0.1039(19) 0.296(3) 0.16(2) Uiso 0.50 1 d P

loop_
_atom_site_aniso_label
_atom_site_aniso_U_11
_atom_site_aniso_U_22
_atom_site_aniso_U_33
_atom_site_aniso_U_23
_atom_site_aniso_U_13
_atom_site_aniso_U_12
W1 0.0176(3) 0.0219(4) 0.0104(4) -0.0018(3) 0.0008(3) -0.0021(2)
W2 0.0232(3) 0.0222(4) 0.0121(4) 0.0044(3) -0.0001(3) -0.0014(3)
W3 0.0222(3) 0.0220(4) 0.0114(4) 0.0020(3) 0.0028(3) -0.0028(3)
W4 0.0220(3) 0.0202(4) 0.0105(4) -0.0007(3) 0.0031(3) -0.0026(3)
W5 0.0234(4) 0.0301(4) 0.0120(4) -0.0013(3) 0.0005(3) 0.0070(3)
W6 0.0223(3) 0.0209(4) 0.0096(4) 0.0009(3) -0.0013(3) -0.0026(3)
W7 0.0178(3) 0.0193(3) 0.0118(4) -0.0007(3) 0.0019(3) 0.0009(2)
W8 0.0202(3) 0.0201(4) 0.0157(4) -0.0015(3) 0.0000(3) -0.0017(3)
W9 0.0167(3) 0.0240(4) 0.0150(4) 0.0012(3) 0.0008(3) -0.0023(3)
W10 0.0199(3) 0.0197(4) 0.0172(4) -0.0010(3) 0.0039(3) 0.0002(3)
W11 0.0196(4) 0.0419(5) 0.0139(4) -0.0006(3) 0.0005(3) -0.0078(3)
W12 0.0294(4) 0.0167(4) 0.0219(4) 0.0009(3) 0.0032(3) -0.0020(3)
W13 0.0178(3) 0.0280(4) 0.0166(4) 0.0040(3) 0.0013(3) 0.0022(3)
W14 0.0244(4) 0.0208(4) 0.0207(4) 0.0042(3) 0.0043(3) -0.0041(3)
W15 0.0265(4) 0.0204(4) 0.0198(4) 0.0066(3) 0.0020(3) 0.0006(3)
Sn1 0.0264(6) 0.0186(6) 0.0085(6) -0.0001(4) 0.0007(5) -0.0028(4)
Mn1 0.0471(18) 0.0414(18) 0.0257(18) -0.0007(14) 0.0021(15) -0.0017(14)
P1 0.0142(19) 0.016(2) 0.007(2) 0.0001(16) 0.0010(16) -0.0026(15)
P2 0.017(2) 0.014(2) 0.009(2) 0.0004(16) 0.0010(17) -0.0027(15)
O1 0.022(6) 0.048(8) 0.014(7) -0.005(6) -0.006(5) -0.001(5)
O2 0.025(6) 0.004(5) 0.029(7) -0.001(4) 0.006(5) 0.000(4)
O3 0.028(7) 0.043(8) 0.023(8) 0.005(6) -0.003(6) 0.003(6)
O4 0.036(7) 0.020(6) 0.017(7) 0.002(5) 0.010(5) 0.004(5)
O5 0.029(6) 0.019(6) 0.021(7) 0.001(5) 0.000(5) -0.004(5)
O6 0.026(6) 0.052(8) 0.017(7) -0.010(6) 0.009(6) -0.016(6)
O7 0.023(6) 0.015(6) 0.011(6) 0.002(4) 0.001(5) 0.002(4)
O8 0.025(6) 0.025(6) 0.019(7) 0.001(5) 0.008(5) -0.002(5)
O9 0.022(4) 0.018(4) 0.016(4) 0.009(3) 0.004(4) -0.002(3)
O10 0.018(5) 0.031(6) 0.009(5) -0.002(4) 0.005(4) 0.000(4)
O11 0.021(6) 0.015(6) 0.029(7) 0.006(5) 0.004(5) 0.003(4)
O12 0.034(7) 0.031(7) 0.022(7) 0.001(6) -0.005(6) -0.009(5)
O13 0.030(5) 0.021(5) 0.006(5) -0.001(4) 0.006(4) -0.006(4)
O14 0.016(5) 0.022(6) 0.016(7) 0.001(5) 0.000(5) -0.003(4)
O15 0.020(6) 0.023(6) 0.006(6) 0.001(4) 0.004(5) 0.004(4)
O16 0.023(6) 0.029(6) 0.005(6) -0.003(5) 0.007(5) -0.004(5)
O17 0.028(6) 0.017(6) 0.023(7) 0.007(5) 0.007(5) -0.003(5)
O18 0.028(6) 0.023(6) 0.018(7) -0.005(5) 0.002(5) -0.010(5)
O19 0.024(6) 0.027(6) 0.013(6) -0.007(5) 0.004(5) -0.002(5)
O20 0.018(6) 0.033(7) 0.018(7) 0.007(5) 0.005(5) -0.001(5)
O21 0.011(5) 0.027(6) 0.016(7) 0.001(5) 0.000(5) -0.004(4)
O22 0.037(7) 0.021(6) 0.017(7) -0.001(5) -0.007(5) 0.005(5)
O23 0.044(8) 0.026(7) 0.028(8) 0.001(6) -0.006(6) -0.007(6)
O24 0.045(8) 0.027(7) 0.026(8) 0.008(6) 0.015(6) -0.006(6)
O25 0.024(6) 0.015(6) 0.020(7) 0.005(5) 0.009(5) -0.008(4)
O26 0.030(6) 0.011(6) 0.022(7) -0.009(5) 0.006(5) 0.000(4)
O27 0.031(6) 0.021(6) 0.004(6) -0.005(4) 0.001(5) 0.001(5)
O28 0.013(5) 0.038(7) 0.010(6) 0.007(5) -0.001(5) 0.008(5)
O29 0.033(7) 0.036(7) 0.018(7) -0.014(5) 0.005(6) -0.001(5)
O30 0.036(7) 0.027(7) 0.015(7) 0.004(5) 0.007(5) -0.007(5)
O31 0.014(5) 0.028(6) 0.006(6) -0.005(5) 0.002(4) 0.000(4)
O32 0.028(6) 0.015(6) 0.032(8) 0.007(5) 0.007(6) -0.006(5)
O33 0.033(7) 0.028(7) 0.020(7) -0.005(5) 0.000(6) -0.005(5)
O34 0.030(6) 0.024(6) 0.007(6) 0.004(5) -0.001(5) -0.002(5)
O35 0.031(7) 0.034(7) 0.032(8) 0.020(6) 0.000(6) -0.010(5)
O36 0.034(7) 0.042(8) 0.013(7) -0.008(5) 0.006(6) -0.009(6)
O37 0.041(7) 0.026(7) 0.034(8) 0.016(6) -0.001(6) 0.001(5)
O38 0.021(6) 0.033(7) 0.030(8) 0.009(6) 0.002(5) 0.001(5)
O39 0.027(6) 0.025(6) 0.010(6) 0.006(5) -0.006(5) -0.004(5)
O40 0.024(6) 0.015(6) 0.022(7) -0.004(5) 0.003(5) -0.003(4)
O41 0.016(6) 0.025(6) 0.016(6) 0.007(5) 0.004(5) 0.002(4)
O42 0.022(6) 0.037(7) 0.014(7) -0.001(5) 0.003(5) -0.002(5)
O43 0.012(5) 0.017(6) 0.017(6) 0.000(5) 0.000(5) -0.002(4)
O44 0.022(6) 0.029(7) 0.017(7) 0.009(5) -0.006(5) -0.003(5)
O45 0.022(6) 0.020(6) 0.016(6) -0.002(5) 0.002(5) -0.002(4)
O46 0.029(6) 0.021(6) 0.024(7) 0.004(5) 0.001(5) 0.005(5)
O47 0.023(6) 0.032(7) 0.023(7) 0.007(5) 0.006(5) -0.005(5)
O48 0.030(5) 0.023(5) 0.012(5) 0.004(4) 0.009(5) -0.004(4)
O49 0.020(6) 0.013(6) 0.025(7) 0.005(5) 0.004(5) 0.001(4)
O50 0.033(6) 0.012(6) 0.019(7) 0.005(5) 0.003(5) -0.002(5)
O51 0.019(6) 0.037(7) 0.024(7) 0.013(6) 0.002(5) -0.001(5)
O52 0.022(6) 0.029(7) 0.042(9) 0.003(6) 0.017(6) 0.002(5)
O53 0.053(8) 0.018(7) 0.034(8) -0.003(6) 0.006(7) -0.005(6)
O54 0.013(5) 0.018(6) 0.018(7) 0.000(5) 0.004(5) -0.001(4)
O55 0.030(6) 0.032(7) 0.003(6) 0.000(5) 0.003(5) 0.012(5)
O56 0.015(5) 0.017(6) 0.014(6) 0.000(5) -0.002(5) -0.005(4)
O57 0.138(10) 0.117(10) 0.100(10) -0.016(9) -0.004(10) 0.007(10)
O58 0.143(11) 0.110(10) 0.106(10) -0.018(9) -0.009(10) -0.004(9)
N1 0.039(7) 0.063(9) 0.062(9) -0.027(7) 0.000(7) -0.017(7)
N2 0.029(9) 0.083(15) 0.058(14) -0.048(11) -0.009(9) 0.010(9)
N3 0.025(9) 0.117(18) 0.056(14) -0.052(13) -0.001(9) 0.005(10)
N4 0.021(8) 0.070(12) 0.025(10) 0.026(8) 0.009(7) 0.005(7)
N5 0.029(10) 0.113(18) 0.062(15) 0.054(13) -0.001(10) 0.007(10)
N6 0.044(8) 0.076(9) 0.045(8) 0.026(7) 0.007(7) 0.018(7)
N7 0.036(11) 0.14(2) 0.071(17) -0.062(15) 0.006(11) -0.011(12)
N8 0.079(10) 0.099(11) 0.072(10) -0.013(8) 0.020(8) -0.008(8)
N9 0.069(15) 0.12(2) 0.035(13) -0.011(13) 0.013(12) -0.002(13)
N10 0.050(13) 0.14(2) 0.048(14) 0.005(13) 0.012(11) -0.042(13)
N11 0.062(13) 0.082(15) 0.037(13) 0.016(11) 0.018(11) 0.022(11)
N12 0.061(13) 0.101(18) 0.044(14) 0.000(12) 0.005(11) -0.016(12)
N13 0.031(10) 0.114(18) 0.036(12) -0.011(11) 0.009(9) -0.015(10)
N14 0.057(13) 0.13(2) 0.038(13) 0.033(13) 0.020(11) -0.004(13)
N15 0.054(13) 0.17(2) 0.037(14) -0.031(15) -0.010(11) -0.043(14)
N16 0.060(10) 0.105(13) 0.111(15) -0.007(11) 0.021(11) 0.006(10)
N17 0.056(10) 0.090(12) 0.114(15) 0.004(11) 0.020(11) 0.019(9)
N18 0.072(11) 0.118(13) 0.122(16) -0.010(12) 0.013(11) -0.004(11)
C1 0.070(7) 0.051(6) 0.044(6) -0.009(6) 0.006(6) -0.002(6)
C2 0.087(7) 0.065(6) 0.056(7) -0.009(6) 0.003(6) 0.000(6)
C3 0.096(8) 0.077(8) 0.068(8) -0.012(7) 0.002(8) 0.001(8)
C4 0.035(11) 0.063(15) 0.035(13) -0.009(11) 0.022(10) -0.009(10)
C5 0.031(8) 0.050(8) 0.021(8) 0.011(7) 0.000(7) 0.008(7)
C6 0.060(15) 0.049(14) 0.050(16) -0.015(12) 0.024(13) -0.009(11)
C7 0.061(15) 0.054(15) 0.031(14) 0.009(11) -0.010(12) -0.015(11)
C8 0.046(14) 0.066(17) 0.065(19) 0.010(13) 0.015(13) -0.005(12)
C9 0.063(11) 0.097(14) 0.116(16) 0.005(12) 0.010(12) -0.008(11)

loop_
_atom_type_symbol
_atom_type_description
_atom_type_scat_dispersion_real
_atom_type_scat_dispersion_imag
_atom_type_scat_source
C C 0.0033 0.0016 'International Tables Vol C Tables 4.2.6.8 and 6.1.1.4'
H H 0.0000 0.0000 'International Tables Vol C Tables 4.2.6.8 and 6.1.1.4'
N N 0.0061 0.0033 'International Tables Vol C Tables 4.2.6.8 and 6.1.1.4'
O O 0.0106 0.0060 'International Tables Vol C Tables 4.2.6.8 and 6.1.1.4'
P P 0.1023 0.0942 'International Tables Vol C Tables 4.2.6.8 and 6.1.1.4'
Mn Mn 0.3368 0.7283 'International Tables Vol C Tables 4.2.6.8 and 6.1.1.4'
W W -0.8490 6.8722 'International Tables Vol C Tables 4.2.6.8 and 6.1.1.4'
Sn Sn -0.6537 1.4246 'International Tables Vol C Tables 4.2.6.8 and 6.1.1.4'

loop_
_geom_angle_atom_site_label_1
_geom_angle_atom_site_label_2
_geom_angle_atom_site_label_3
_geom_angle
_geom_angle_site_symmetry_1
_geom_angle_site_symmetry_3
O22 W1 O2 97.9(5) . .
O22 W1 O10 101.2(5) . .
O2 W1 O10 91.6(4) . .
O22 W1 O7 101.8(5) . .
O2 W1 O7 90.6(4) . .
O10 W1 O7 156.4(4) . .
O22 W1 O41 94.6(5) . .
O2 W1 O41 167.4(5) . .
O10 W1 O41 88.2(4) . .
O7 W1 O41 84.7(4) . .
O22 W1 O15 172.6(4) . .
O2 W1 O15 86.1(4) . .
O10 W1 O15 72.4(4) . .
O7 W1 O15 84.3(4) . .
O41 W1 O15 81.8(4) . .
O3 W2 O32 101.2(6) . .
O3 W2 O9 101.0(5) . .
O32 W2 O9 89.9(5) . .
O3 W2 O48 100.2(5) . .
O32 W2 O48 93.2(5) . .
O9 W2 O48 157.6(5) . .
O3 W2 O39 96.2(5) . .
O32 W2 O39 162.3(5) . .
O9 W2 O39 83.3(4) . .
O48 W2 O39 87.2(4) . .
O3 W2 O16 172.0(5) . .
O32 W2 O16 83.5(4) . .
O9 W2 O16 85.4(4) . .
O48 W2 O16 72.9(4) . .
O39 W2 O16 79.6(4) . .
O42 W3 O25 101.4(5) . .
O42 W3 O40 101.0(5) . .
O25 W3 O40 90.2(5) . .
O42 W3 O48 98.5(5) . .
O25 W3 O48 92.9(5) . .
O40 W3 O48 159.2(4) . .
O42 W3 O18 96.8(5) . .
O25 W3 O18 161.5(4) . .
O40 W3 O18 83.5(5) . .
O48 W3 O18 87.1(5) . .
O42 W3 O16 171.6(5) . .
O25 W3 O16 83.3(4) . .
O40 W3 O16 85.8(4) . .
O48 W3 O16 74.1(4) . .
O18 W3 O16 79.0(4) . .
O29 W4 O13 101.9(5) . .
O29 W4 O28 99.8(5) . .
O13 W4 O28 92.6(5) . .
O29 W4 O27 100.8(5) . .
O13 W4 O27 92.4(5) . .
O28 W4 O27 157.3(4) . .
O29 W4 O25 94.1(5) . .
O13 W4 O25 164.0(4) . .
O28 W4 O25 85.0(4) . .
O27 W4 O25 84.1(4) . .
O29 W4 O26 174.2(5) . .
O13 W4 O26 81.5(4) . .
O28 W4 O26 84.7(4) . .
O27 W4 O26 74.2(4) . .
O25 W4 O26 82.5(4) . .
O1 W5 O47 101.8(5) . .
O1 W5 O28 101.7(5) . .
O47 W5 O28 97.3(5) . .
O1 W5 O10 99.6(5) . .
O47 W5 O10 92.7(5) . .
O28 W5 O10 154.0(4) . .
O1 W5 O45 91.2(5) . .
O47 W5 O45 166.6(4) . .
O28 W5 O45 82.9(4) . .
O10 W5 O45 82.0(4) . .
O1 W5 O15 169.5(5) . .
O47 W5 O15 85.1(4) . .
O28 W5 O15 85.0(4) . .
O10 W5 O15 72.0(4) . .
O45 W5 O15 81.5(4) . .
O33 W6 O34 100.5(5) . .
O33 W6 O5 101.1(5) . .
O34 W6 O5 92.4(5) . .
O33 W6 O27 100.6(5) . .
O34 W6 O27 92.1(5) . .
O5 W6 O27 156.7(4) . .
O33 W6 O32 96.3(5) . .
O34 W6 O32 163.1(5) . .
O5 W6 O32 86.1(4) . .
O27 W6 O32 83.0(4) . .
O33 W6 O26 173.3(5) . .
O34 W6 O26 81.0(4) . .
O5 W6 O26 85.3(4) . .
O27 W6 O26 72.8(4) . .
O32 W6 O26 82.0(4) . .
O4 W7 O49 98.3(5) . .
O4 W7 O20 98.4(5) . .
O49 W7 O20 92.7(5) . .
O4 W7 O7 103.7(5) . .
O49 W7 O7 89.7(4) . .
O20 W7 O7 157.2(4) . .
O4 W7 O43 95.2(5) . .
O49 W7 O43 166.0(4) . .
O20 W7 O43 89.1(4) . .
O7 W7 O43 83.4(4) . .
O4 W7 O31 170.5(5) . .
O49 W7 O31 86.7(4) . .
O20 W7 O31 73.2(4) . .
O7 W7 O31 84.3(4) . .
O43 W7 O31 80.5(4) . .
O23 W8 O8 100.1(5) . .
O23 W8 O19 99.7(5) . .
O8 W8 O19 91.1(5) . .
O23 W8 O56 102.1(5) . .
O8 W8 O56 86.2(4) . .
O19 W8 O56 158.2(4) . .
O23 W8 O2 99.5(5) . .
O8 W8 O2 160.0(5) . .
O19 W8 O2 89.8(4) . .
O56 W8 O2 85.6(4) . .
O23 W8 O14 172.2(5) . .
O8 W8 O14 83.0(4) . .
O19 W8 O14 73.0(4) . .
O56 W8 O14 85.2(4) . .
O2 W8 O14 78.2(4) . .
O12 W9 O45 102.3(5) . .
O12 W9 O40 101.2(5) . .
O45 W9 O40 93.5(5) . .
O12 W9 O19 97.8(5) . .
O45 W9 O19 93.8(5) . .
O40 W9 O19 157.6(4) . .
O12 W9 O17 95.2(5) . .
O45 W9 O17 162.6(4) . .
O40 W9 O17 82.1(5) . .
O19 W9 O17 84.6(5) . .
O12 W9 O14 170.0(5) . .
O45 W9 O14 83.6(4) . .
O40 W9 O14 86.3(4) . .
O19 W9 O14 73.6(4) . .
O17 W9 O14 79.3(4) . .
O52 W10 O50 100.6(5) . .
O52 W10 O56 102.3(5) . .
O50 W10 O56 87.2(4) . .
O52 W10 O11 98.9(5) . .
O50 W10 O11 91.5(5) . .
O56 W10 O11 158.7(5) . .
O52 W10 O49 97.6(5) . .
O50 W10 O49 161.6(5) . .
O56 W10 O49 86.4(4) . .
O11 W10 O49 88.4(4) . .
O52 W10 O54 171.0(5) . .
O50 W10 O54 83.7(4) . .
O56 W10 O54 85.7(4) . .
O11 W10 O54 73.0(4) . .
O49 W10 O54 78.7(4) . .
O36 W11 O35 100.1(5) . .
O36 W11 O5 101.4(5) . .
O35 W11 O5 96.5(5) . .
O36 W11 O20 98.9(5) . .
O35 W11 O20 92.1(5) . .
O5 W11 O20 156.1(4) . .
O36 W11 O21 93.8(5) . .
O35 W11 O21 165.7(5) . .
O5 W11 O21 84.0(4) . .
O20 W11 O21 82.3(4) . .
O36 W11 O31 170.5(4) . .
O35 W11 O31 84.7(5) . .
O5 W11 O31 86.0(4) . .
O20 W11 O31 72.6(4) . .
O21 W11 O31 81.0(4) . .
O53 W12 O55 103.1(5) . .
O53 W12 O6 102.4(5) . .
O55 W12 O6 91.4(5) . .
O53 W12 O8 101.5(5) . .
O55 W12 O8 155.0(5) . .
O6 W12 O8 87.8(5) . .
O53 W12 O50 101.4(5) . .
O55 W12 O50 87.2(5) . .
O6 W12 O50 155.9(5) . .
O8 W12 O50 83.4(4) . .
O53 W12 O44 174.1(5) . .
O55 W12 O44 73.1(4) . .
O6 W12 O44 73.5(4) . .
O8 W12 O44 82.7(4) . .
O50 W12 O44 83.1(4) . .
O38 W13 O21 100.5(5) . .
O38 W13 O9 101.3(5) . .
O21 W13 O9 93.8(5) . .
O38 W13 O11 97.8(5) . .
O21 W13 O11 92.5(5) . .
O9 W13 O11 158.4(4) . .
O38 W13 O46 97.0(5) . .
O21 W13 O46 162.4(4) . .
O9 W13 O46 82.7(4) . .
O11 W13 O46 85.1(4) . .
O38 W13 O54 170.7(5) . .
O21 W13 O54 83.2(4) . .
O9 W13 O54 86.8(4) . .
O11 W13 O54 73.5(4) . .
O46 W13 O54 79.4(4) . .
O24 W14 O18 104.1(5) . .
O24 W14 O17 103.6(5) . .
O18 W14 O17 88.9(5) . .
O24 W14 O51 100.1(5) . .
O18 W14 O51 88.9(5) . .
O17 W14 O51 156.0(4) . .
O24 W14 O6 98.7(5) . .
O18 W14 O6 157.0(5) . .
O17 W14 O6 88.6(5) . .
O51 W14 O6 84.2(5) . .
O24 W14 O44 168.1(5) . .
O18 W14 O44 84.2(4) . .
O17 W14 O44 84.8(4) . .
O51 W14 O44 71.2(4) . .
O6 W14 O44 72.8(4) . .
O37 W15 O46 103.3(5) . .
O37 W15 O39 103.1(5) . .
O46 W15 O39 89.7(5) . .
O37 W15 O51 99.8(5) . .
O46 W15 O51 156.5(5) . .
O39 W15 O51 89.4(5) . .
O37 W15 O55 98.4(5) . .
O46 W15 O55 87.6(5) . .
O39 W15 O55 158.4(4) . .
O51 W15 O55 84.7(5) . .
O37 W15 O44 167.9(5) . .
O46 W15 O44 84.8(4) . .
O39 W15 O44 85.7(4) . .
O51 W15 O44 71.6(4) . .
O55 W15 O44 72.7(4) . .
O34 Sn1 O13 90.9(4) 3_655 3_655
O34 Sn1 O41 88.7(4) 3_655 .
O13 Sn1 O41 163.1(4) 3_655 .
O34 Sn1 O43 163.0(4) 3_655 .
O13 Sn1 O43 89.5(4) 3_655 .
O41 Sn1 O43 86.0(4) . .
O34 Sn1 C1 94.1(7) 3_655 .
O13 Sn1 C1 93.9(7) 3_655 .
O41 Sn1 C1 103.0(7) . .
O43 Sn1 C1 102.8(7) . .
O34 Sn1 O30 83.7(4) 3_655 3_655
O13 Sn1 O30 83.5(4) 3_655 3_655
O41 Sn1 O30 79.6(4) . 3_655
O43 Sn1 O30 79.5(4) . 3_655
C1 Sn1 O30 176.6(6) . 3_655
O47 Mn1 O35 94.0(5) . 3_655
O47 Mn1 O43 87.7(4) . 3_655
O35 Mn1 O43 102.7(5) 3_655 3_655
O47 Mn1 O41 101.0(4) . .
O35 Mn1 O41 86.0(5) 3_655 .
O43 Mn1 O41 167.3(4) 3_655 .
O47 Mn1 O30 175.2(5) . 3_655
O35 Mn1 O30 90.1(4) 3_655 3_655
O43 Mn1 O30 93.8(4) 3_655 3_655
O41 Mn1 O30 76.7(4) . 3_655
O47 Mn1 O30 89.5(4) . .
O35 Mn1 O30 176.6(4) 3_655 .
O43 Mn1 O30 77.3(4) 3_655 .
O41 Mn1 O30 93.5(4) . .
O30 Mn1 O30 86.4(4) 3_655 .
O31 P1 O15 111.9(6) . .
O31 P1 O26 111.2(6) . .
O15 P1 O26 110.8(6) . .
O31 P1 O30 107.0(6) . .
O15 P1 O30 108.0(6) . .
O26 P1 O30 107.7(6) . .
O16 P2 O14 111.8(6) . .
O16 P2 O54 112.5(6) . .
O14 P2 O54 112.8(6) . .
O16 P2 O44 106.6(6) . .
O14 P2 O44 106.7(6) . .
O54 P2 O44 105.8(6) . .
W1 O2 W8 165.9(6) . .
W11 O5 W6 146.6(6) . .
W12 O6 W14 123.4(6) . .
W7 O7 W1 158.7(6) . .
W8 O8 W12 152.8(6) . .
W2 O9 W13 155.2(6) . .
W1 O10 W5 124.0(6) . .
W10 O11 W13 121.7(5) . .
W4 O13 Sn1 140.4(6) . 3_655
P2 O14 W9 130.2(6) . .
P2 O14 W8 127.1(6) . .
W9 O14 W8 90.8(4) . .
P1 O15 W5 127.3(6) . .
P1 O15 W1 132.8(6) . .
W5 O15 W1 91.5(4) . .
P2 O16 W3 130.0(6) . .
P2 O16 W2 129.2(6) . .
W3 O16 W2 90.5(4) . .
W14 O17 W9 149.3(6) . .
W14 O18 W3 149.6(7) . .
W8 O19 W9 122.1(6) . .
W7 O20 W11 122.7(5) . .
W13 O21 W11 162.4(6) . .
W3 O25 W4 166.5(7) . .
P1 O26 W4 127.0(6) . .
P1 O26 W6 126.1(6) . .
W4 O26 W6 90.9(4) . .
W4 O27 W6 121.4(5) . .
W4 O28 W5 146.2(6) . .
P1 O30 Sn1 127.1(6) . 3_655
P1 O30 Mn1 116.9(6) . 3_655
Sn1 O30 Mn1 97.8(4) 3_655 3_655
P1 O30 Mn1 117.9(6) . .
Sn1 O30 Mn1 96.9(4) 3_655 .
Mn1 O30 Mn1 93.6(4) 3_655 .
P1 O31 W11 129.0(6) . .
P1 O31 W7 132.7(6) . .
W11 O31 W7 91.3(3) . .
W2 O32 W6 165.8(6) . .
W6 O34 Sn1 140.7(6) . 3_655
W11 O35 Mn1 130.0(7) . 3_655
W15 O39 W2 148.6(6) . .
W3 O40 W9 154.9(6) . .
W1 O41 Sn1 123.4(5) . .
W1 O41 Mn1 126.2(5) . .
Sn1 O41 Mn1 105.7(5) . .
W7 O43 Sn1 124.4(5) . .
W7 O43 Mn1 126.0(5) . 3_655
Sn1 O43 Mn1 106.1(4) . 3_655
P2 O44 W15 123.4(6) . .
P2 O44 W14 122.8(6) . .
W15 O44 W14 92.9(4) . .
P2 O44 W12 127.0(6) . .
W15 O44 W12 90.5(4) . .
W14 O44 W12 90.2(4) . .
W9 O45 W5 163.3(6) . .
W15 O46 W13 148.1(6) . .
W5 O47 Mn1 132.1(6) . .
W3 O48 W2 121.6(5) . .
W7 O49 W10 166.2(7) . .
W10 O50 W12 151.3(6) . .
W15 O51 W14 124.1(6) . .
P2 O54 W13 130.3(6) . .
P2 O54 W10 126.9(6) . .
W13 O54 W10 91.5(3) . .
W12 O55 W15 123.6(5) . .
W10 O56 W8 149.3(6) . .
C4 N1 H1C 120.0 . .
C4 N1 H1D 120.0 . .
H1C N1 H1D 120.0 . .
C4 N2 H2C 120.0 . .
C4 N2 H2D 120.0 . .
H2C N2 H2D 120.0 . .
C4 N3 H3A 120.0 . .
C4 N3 H3B 120.0 . .
H3A N3 H3B 120.0 . .
C5 N4 H4A 120.0 . .
C5 N4 H4B 120.0 . .
H4A N4 H4B 120.0 . .
C5 N5 H5A 120.0 . .
C5 N5 H5B 120.0 . .
H5A N5 H5B 120.0 . .
C5 N6 H6A 120.0 . .
C5 N6 H6B 120.0 . .
H6A N6 H6B 120.0 . .
C6 N7 H7A 120.0 . .
C6 N7 H7B 120.0 . .
H7A N7 H7B 120.0 . .
C6 N8 H8A 120.0 . .
C6 N8 H8B 120.0 . .
H8A N8 H8B 120.0 . .
C6 N9 H9A 120.0 . .
C6 N9 H9B 120.0 . .
H9A N9 H9B 120.0 . .
C7 N10 H10A 120.0 . .
C7 N10 H10B 120.0 . .
H10A N10 H10B 120.0 . .
C7 N11 H11A 120.0 . .
C7 N11 H11B 120.0 . .
H11A N11 H11B 120.0 . .
C7 N12 H12A 120.0 . .
C7 N12 H12B 120.0 . .
H12A N12 H12B 120.0 . .
C8 N13 H13A 120.0 . .
C8 N13 H13B 120.0 . .
H13A N13 H13B 120.0 . .
C8 N14 H14A 120.0 . .
C8 N14 H14B 120.0 . .
H14A N14 H14B 120.0 . .
C8 N15 H15A 120.0 . .
C8 N15 H15B 120.0 . .
H15A N15 H15B 120.0 . .
C9 N16 H16A 120.0 . .
C9 N16 H16B 120.0 . .
H16A N16 H16B 120.0 . .
C9 N17 H17A 120.0 . .
C9 N17 H17B 120.0 . .
H17A N17 H17B 120.0 . .
C9 N18 H18A 120.0 . .
C9 N18 H18B 120.0 . .
H18A N18 H18B 120.0 . .
C2 C1 Sn1 116.3(14) . .
C2 C1 H1A 108.2 . .
Sn1 C1 H1A 108.2 . .
C2 C1 H1B 108.2 . .
Sn1 C1 H1B 108.2 . .
H1A C1 H1B 107.4 . .
C1 C2 C3 113(2) . .
C1 C2 H2A 109.0 . .
C3 C2 H2A 109.0 . .
C1 C2 H2B 109.0 . .
C3 C2 H2B 109.0 . .
H2A C2 H2B 107.8 . .
O57 C3 O58 137(2) . .
O57 C3 C2 101(2) . .
O58 C3 C2 121(2) . .
N3 C4 N2 120.4(18) . .
N3 C4 N1 119(2) . .
N2 C4 N1 120.3(18) . .
N5 C5 N4 120.1(18) . .
N5 C5 N6 120.0(18) . .
N4 C5 N6 119.9(17) . .
N9 C6 N8 123(2) . .
N9 C6 N7 121(2) . .
N8 C6 N7 116(2) . .
N12 C7 N10 123(2) . .
N12 C7 N11 119(2) . .
N10 C7 N11 118(2) . .
N15 C8 N13 123(2) . .
N15 C8 N14 117(2) . .
N13 C8 N14 120(2) . .
N16 C9 N18 122(3) . .
N16 C9 N17 115(2) . .
N18 C9 N17 123(2) . .

loop_
_geom_bond_atom_site_label_1
_geom_bond_atom_site_label_2
_geom_bond_distance
_geom_bond_site_symmetry_2
W1 O22 1.702(11) .
W1 O2 1.873(10) .
W1 O10 1.884(10) .
W1 O7 1.912(10) .
W1 O41 2.010(10) .
W1 O15 2.376(10) .
W2 O3 1.695(12) .
W2 O32 1.838(10) .
W2 O9 1.881(10) .
W2 O48 1.938(10) .
W2 O39 1.995(11) .
W2 O16 2.388(11) .
W3 O42 1.703(10) .
W3 O25 1.817(10) .
W3 O40 1.872(11) .
W3 O48 1.918(11) .
W3 O18 1.993(11) .
W3 O16 2.352(10) .
W4 O29 1.720(11) .
W4 O13 1.821(10) .
W4 O28 1.909(11) .
W4 O27 1.913(11) .
W4 O25 2.005(10) .
W4 O26 2.347(10) .
W5 O1 1.745(11) .
W5 O47 1.766(11) .
W5 O28 1.911(11) .
W5 O10 1.951(10) .
W5 O45 2.106(10) .
W5 O15 2.349(10) .
W6 O33 1.713(12) .
W6 O34 1.826(10) .
W6 O5 1.914(11) .
W6 O27 1.949(10) .
W6 O32 1.987(10) .
W6 O26 2.381(11) .
W7 O4 1.718(11) .
W7 O49 1.864(10) .
W7 O20 1.868(11) .
W7 O7 1.906(10) .
W7 O43 2.000(10) .
W7 O31 2.389(10) .
W8 O23 1.691(12) .
W8 O8 1.885(11) .
W8 O19 1.903(10) .
W8 O56 1.904(10) .
W8 O2 1.920(10) .
W8 O14 2.388(11) .
W9 O12 1.714(12) .
W9 O45 1.799(10) .
W9 O40 1.915(11) .
W9 O19 1.941(10) .
W9 O17 2.020(10) .
W9 O14 2.337(10) .
W10 O52 1.703(12) .
W10 O50 1.875(10) .
W10 O56 1.892(10) .
W10 O11 1.896(11) .
W10 O49 1.927(10) .
W10 O54 2.382(10) .
W11 O36 1.723(12) .
W11 O35 1.776(12) .
W11 O5 1.889(11) .
W11 O20 1.982(11) .
W11 O21 2.081(10) .
W11 O31 2.334(10) .
W12 O53 1.735(12) .
W12 O55 1.875(11) .
W12 O6 1.880(11) .
W12 O8 1.941(11) .
W12 O50 1.955(10) .
W12 O44 2.412(11) .
W13 O38 1.714(11) .
W13 O21 1.790(10) .
W13 O9 1.901(11) .
W13 O11 1.958(12) .
W13 O46 2.034(11) .
W13 O54 2.318(10) .
W14 O24 1.725(11) .
W14 O18 1.860(11) .
W14 O17 1.868(11) .
W14 O51 1.948(11) .
W14 O6 1.975(12) .
W14 O44 2.379(10) .
W15 O37 1.715(12) .
W15 O46 1.850(11) .
W15 O39 1.873(11) .
W15 O51 1.944(10) .
W15 O55 1.972(11) .
W15 O44 2.363(11) .
Sn1 O34 2.069(11) 3_655
Sn1 O13 2.070(10) 3_655
Sn1 O41 2.098(10) .
Sn1 O43 2.110(10) .
Sn1 C1 2.16(2) .
Sn1 O30 2.223(11) 3_655
Mn1 O47 2.043(11) .
Mn1 O35 2.065(12) 3_655
Mn1 O43 2.129(11) 3_655
Mn1 O41 2.168(11) .
Mn1 O30 2.291(11) 3_655
Mn1 O30 2.301(12) .
P1 O31 1.530(10) .
P1 O15 1.536(11) .
P1 O26 1.540(12) .
P1 O30 1.584(11) .
P2 O16 1.523(11) .
P2 O14 1.529(11) .
P2 O54 1.534(10) .
P2 O44 1.575(11) .
O13 Sn1 2.070(10) 3_655
O30 Sn1 2.223(11) 3_655
O30 Mn1 2.291(11) 3_655
O34 Sn1 2.069(11) 3_655
O35 Mn1 2.065(12) 3_655
O43 Mn1 2.129(11) 3_655
O57 C3 1.279(10) .
O58 C3 1.290(10) .
N1 C4 1.35(2) .
N1 H1C 0.8600 .
N1 H1D 0.8600 .
N2 C4 1.33(2) .
N2 H2C 0.8600 .
N2 H2D 0.8600 .
N3 C4 1.31(2) .
N3 H3A 0.8600 .
N3 H3B 0.8600 .
N4 C5 1.31(2) .
N4 H4A 0.8600 .
N4 H4B 0.8600 .
N5 C5 1.29(2) .
N5 H5A 0.8600 .
N5 H5B 0.8600 .
N6 C5 1.34(2) .
N6 H6A 0.8600 .
N6 H6B 0.8600 .
N7 C6 1.38(3) .
N7 H7A 0.8600 .
N7 H7B 0.8600 .
N8 C6 1.33(3) .
N8 H8A 0.8600 .
N8 H8B 0.8600 .
N9 C6 1.28(3) .
N9 H9A 0.8600 .
N9 H9B 0.8600 .
N10 C7 1.31(3) .
N10 H10A 0.8600 .
N10 H10B 0.8600 .
N11 C7 1.34(3) .
N11 H11A 0.8600 .
N11 H11B 0.8600 .
N12 C7 1.30(3) .
N12 H12A 0.8600 .
N12 H12B 0.8600 .
N13 C8 1.33(3) .
N13 H13A 0.8600 .
N13 H13B 0.8600 .
N14 C8 1.34(3) .
N14 H14A 0.8600 .
N14 H14B 0.8600 .
N15 C8 1.33(3) .
N15 H15A 0.8600 .
N15 H15B 0.8600 .
N16 C9 1.357(10) .
N16 H16A 0.8600 .
N16 H16B 0.8600 .
N17 C9 1.40(3) .
N17 H17A 0.8600 .
N17 H17B 0.8600 .
N18 C9 1.360(10) .
N18 H18A 0.8600 .
N18 H18B 0.8600 .
C1 C2 1.514(10) .
C1 H1A 0.9700 .
C1 H1B 0.9700 .
C2 C3 1.523(10) .
C2 H2A 0.9700 .
C2 H2B 0.9700 .

loop_
_geom_hbond_atom_site_label_D
_geom_hbond_atom_site_label_H
_geom_hbond_atom_site_label_A
_geom_hbond_distance_DH
_geom_hbond_distance_HA
_geom_hbond_distance_DA
_geom_hbond_angle_DHA
_geom_hbond_site_symmetry_A
N1 H1C O10 0.86 2.08 2.916(19) 163.3 .
N1 H1D O37 0.86 2.04 2.90(2) 177.0 4_666
N2 H2C O4 0.86 2.21 3.044(19) 163.4 1_655
N2 H2D O51 0.86 2.17 3.01(2) 164.1 4_666
N3 H3A O20 0.86 2.05 2.89(2) 164.0 1_655
N3 H3B O1 0.86 2.16 3.01(2) 170.0 .
N4 H4A O39 0.86 2.14 2.995(18) 170.5 .
N4 H4B O19 0.86 1.99 2.840(18) 172.2 4_565
N5 H5A O18 0.86 2.13 2.90(2) 149.5 .
N5 H5A O48 0.86 2.62 3.26(2) 132.9 .
N5 H5B O52 0.86 2.13 2.96(2) 161.3 4_665
N6 H6B O12 0.86 2.03 2.89(2) 174.2 4_565
N6 H6A O11 0.86 2.10 2.93(2) 163.5 4_665
N7 H7A O23 0.86 2.38 3.12(3) 144.5 .
N7 H7A O37 0.86 2.63 3.12(2) 116.9 4_666
N7 H7B O3W 0.86 2.48 3.24(4) 148.0 4_666
N7 H7B O46 0.86 2.54 3.18(2) 131.7 4_666
N8 H8A O24 0.86 2.46 3.18(3) 142.0 4_566
N8 H8B O3W 0.86 2.59 3.34(4) 145.4 4_666
N9 H9A O24 0.86 2.20 3.00(2) 154.1 4_566
N9 H9B O56 0.86 2.36 3.13(2) 147.7 .
N10 H10A O38 0.86 2.54 3.27(3) 142.8 .
N10 H10A O9 0.86 2.60 3.30(2) 140.4 .
N11 H11B O53 0.86 2.32 3.17(2) 172.2 4_565
N11 H11A O42 0.86 2.16 3.00(2) 165.0 1_455
N12 H12A O38 0.86 2.25 3.05(2) 155.3 .
N13 H13A O28 0.86 2.26 3.088(19) 160.3 1_455
N13 H13B O36 0.86 2.13 2.92(2) 152.2 .
N14 H14B O36 0.86 2.41 3.13(2) 141.1 .
N14 H14B O5 0.86 2.63 3.37(2) 145.7 .
N14 H14A O4W 0.86 2.18 2.99(5) 158.2 .
N15 H15A O29 0.86 2.18 2.98(2) 155.7 1_455
N15 H15B O4W 0.86 2.50 3.24(5) 144.7 .
N16 H16B O35 0.86 2.26 3.03(3) 149.5 3_655
N16 H16B O34 0.86 2.55 3.16(2) 128.7 3_655
N17 H17A O35 0.86 2.23 3.00(3) 149.3 3_655
N17 H17B O1 0.86 2.34 2.99(2) 131.8 3_755
N18 H18B O2W 0.86 1.97 2.82(3) 170.9 1_655

loop_
_platon_squeeze_void_nr
_platon_squeeze_void_average_x
_platon_squeeze_void_average_y
_platon_squeeze_void_average_z
_platon_squeeze_void_volume
_platon_squeeze_void_count_electrons
1 -0.001 0.000 0.500 387.8 354.7
2 -0.013 0.500 1.000 387.8 348.9
